data_7009537
loop_
_publ_author_name
'Connelly, Neil G.'
'Hicks, Owen M.'
'Lewis, Gareth R.'
'Orpen, A. Guy'
'Wood, Andrew J.'

_publ_section_title
;
 Coordination chemistry of a bulky redox-active cyanomanganese carbonyl
 ligand: N-bound tetrahedral complexes of 3d metals
;
_journal_issue 10
_journal_name_full 'Journal of the Chemical Society, Dalton Transactions'
_journal_page_first 1637
_journal_paper_doi 10.1039/b001782p
_journal_year 2000
_chemical_formula_sum 'C60 H60 Cl2 Mn2 N O3 P4'
_chemical_formula_weight 1147.83
_chemical_name_systematic
;
 ?
;
_space_group_IT_number 2
_symmetry_cell_setting triclinic
_symmetry_space_group_name_Hall '-P 1'
_symmetry_space_group_name_H-M 'P -1'
_atom_sites_solution_hydrogens geom
_atom_sites_solution_primary direct
_atom_sites_solution_secondary difmap
_audit_creation_method SHELXL
_cell_angle_alpha 110.087(9)
_cell_angle_beta 106.829(8)
_cell_angle_gamma 99.213(8)
_cell_formula_units_Z 2
_cell_length_a 13.3946(13)
_cell_length_b 14.3660(8)
_cell_length_c 16.995(2)
_cell_measurement_reflns_used 85
_cell_measurement_temperature 173(2)
_cell_measurement_theta_max 24.98
_cell_measurement_theta_min 1.69
_cell_volume 2814.6(6)
_computing_cell_refinement 'local programs'
_computing_data_collection 'Siemens SMART'
_computing_data_reduction 'Siemens SAINT'
_computing_structure_refinement 'SHELXL-93 (Sheldrick, 1993)'
_computing_structure_solution 'SHELXS-86 (Sheldrick, 1990)'
_diffrn_ambient_temperature 73(2)
_diffrn_measurement_device 'Siemens SMART CCD diffractometer'
_diffrn_measurement_method '\w rotation with narrow frames'
_diffrn_radiation_monochromator graphite
_diffrn_radiation_source 'fine-focus sealed tube'
_diffrn_radiation_type MoK\a
_diffrn_radiation_wavelength 0.71073
_diffrn_reflns_av_R_equivalents 0.0162
_diffrn_reflns_av_sigmaI/netI 0.0141
_diffrn_reflns_limit_h_max 17
_diffrn_reflns_limit_h_min -9
_diffrn_reflns_limit_k_max 18
_diffrn_reflns_limit_k_min -18
_diffrn_reflns_limit_l_max 20
_diffrn_reflns_limit_l_min -22
_diffrn_reflns_number 17706
_diffrn_reflns_theta_max 27.49
_diffrn_reflns_theta_min 1.61
_exptl_absorpt_coefficient_mu 0.702
_exptl_absorpt_correction_T_max 0.819
_exptl_absorpt_correction_T_min 0.771
_exptl_absorpt_correction_type empirical
_exptl_crystal_colour orange
_exptl_crystal_density_diffrn 1.353
_exptl_crystal_density_meas ?
_exptl_crystal_description 'square plates'
_exptl_crystal_F_000 1188
_exptl_crystal_size_max 0.17
_exptl_crystal_size_mid 0.14
_exptl_crystal_size_min 0.03
_refine_diff_density_max 0.791
_refine_diff_density_min -0.785
_refine_diff_density_rms 0.056
_refine_ls_extinction_method none
_refine_ls_goodness_of_fit_all 1.072
_refine_ls_goodness_of_fit_obs 1.026
_refine_ls_hydrogen_treatment noref
_refine_ls_matrix_type full
_refine_ls_number_parameters 711
_refine_ls_number_reflns 12183
_refine_ls_number_restraints 0
_refine_ls_restrained_S_all 1.075
_refine_ls_restrained_S_obs 1.026
_refine_ls_R_factor_all 0.0420
_refine_ls_R_factor_obs 0.0363
_refine_ls_shift/esd_max 0.040
_refine_ls_shift/esd_mean 0.002
_refine_ls_structure_factor_coef Fsqd
_refine_ls_weighting_details 'w=1/[\s^2^(Fo^2^)+(0.0382P)^2^+2.8684P] where P=(Fo^2^+2Fc^2^)/3'
_refine_ls_weighting_scheme calc
_refine_ls_wR_factor_all 0.0978
_refine_ls_wR_factor_obs 0.0885
_reflns_number_observed 11037
_reflns_number_total 12194
_reflns_observed_criterion >2sigma(I)
_cod_data_source_file b001782p.txt
_cod_data_source_block 2.thf
_cod_depositor_comments
;
The following automatic conversions were performed:

'_refine_ls_weighting_scheme' value 'calc
w=1/[\s^2^(Fo^2^)+(0.0382P)^2^+2.8684P] where P=(Fo^2^+2Fc^2^)/3' was
changed to 'calc'. New tag '_refine_ls_weighting_details' was
created. The value of the new tag was set to
'w=1/[\s^2^(Fo^2^)+(0.0382P)^2^+2.8684P] where P=(Fo^2^+2Fc^2^)/3'.

Automatic conversion script
Id: cif_fix_values 3143 2015-03-26 13:38:13Z robertas 
;
_cod_original_cell_volume 2814.6(4)
_cod_original_sg_symbol_H-M P-1
_cod_database_code 7009537

loop_
_symmetry_equiv_pos_as_xyz
'x, y, z'
'-x, -y, -z'

loop_
_atom_site_aniso_label
_atom_site_aniso_U_11
_atom_site_aniso_U_22
_atom_site_aniso_U_33
_atom_site_aniso_U_23
_atom_site_aniso_U_13
_atom_site_aniso_U_12
Mn1 0.01794(13) 0.01978(13) 0.01937(13) 0.00938(10) 0.00431(10) 0.00357(10)
Mn2 0.0306(2) 0.0234(2) 0.0478(2) 0.01418(14) 0.01063(14) 0.00282(12)
Cl1 0.0897(5) 0.0401(3) 0.0605(4) 0.0321(3) 0.0224(4) 0.0090(3)
Cl2 0.0377(3) 0.0531(4) 0.0498(3) 0.0218(3) 0.0058(3) 0.0068(3)
P1 0.0181(2) 0.0253(2) 0.0223(2) 0.0116(2) 0.0051(2) 0.0047(2)
P2 0.0214(2) 0.0240(2) 0.0206(2) 0.0106(2) 0.0058(2) 0.0057(2)
P3 0.0207(2) 0.0236(2) 0.0205(2) 0.0108(2) 0.0064(2) 0.0058(2)
P4 0.0198(2) 0.0240(2) 0.0219(2) 0.0117(2) 0.0066(2) 0.0060(2)
N1 0.0308(9) 0.0268(9) 0.0375(9) 0.0144(7) 0.0074(7) 0.0039(7)
O1 0.0473(9) 0.0241(7) 0.0393(8) 0.0124(6) 0.0114(7) 0.0016(6)
C1 0.0241(9) 0.0320(10) 0.0258(9) 0.0162(8) 0.0075(7) 0.0089(7)
C2 0.0202(8) 0.0326(10) 0.0271(9) 0.0164(8) 0.0025(7) 0.0016(7)
C3 0.0265(10) 0.0426(12) 0.0372(11) 0.0174(10) 0.0105(9) 0.0036(9)
C4 0.0264(11) 0.059(2) 0.0564(15) 0.0266(13) 0.0165(10) 0.0023(10)
C5 0.0284(11) 0.0494(15) 0.064(2) 0.0222(13) 0.0060(11) -0.0098(10)
C6 0.0370(13) 0.0382(13) 0.0526(15) 0.0082(11) 0.0057(11) -0.0053(10)
C7 0.0276(10) 0.0372(11) 0.0400(12) 0.0129(10) 0.0073(9) 0.0007(9)
C8 0.0187(8) 0.0282(9) 0.0289(9) 0.0128(8) 0.0085(7) 0.0065(7)
C9 0.0281(10) 0.0388(11) 0.0304(10) 0.0175(9) 0.0103(8) 0.0124(8)
C10 0.0336(11) 0.0431(12) 0.0314(10) 0.0125(9) 0.0131(9) 0.0111(9)
C11 0.0304(10) 0.0362(11) 0.0422(12) 0.0118(10) 0.0156(9) 0.0126(9)
C12 0.0368(11) 0.0408(12) 0.0446(12) 0.0236(10) 0.0156(10) 0.0206(10)
C13 0.0324(10) 0.0405(11) 0.0309(10) 0.0193(9) 0.0119(8) 0.0171(9)
C14 0.0323(10) 0.0265(9) 0.0226(9) 0.0093(8) 0.0084(8) 0.0026(8)
C15 0.0434(12) 0.0312(11) 0.0304(10) 0.0111(9) 0.0107(9) 0.0100(9)
C16 0.074(2) 0.0305(12) 0.0407(13) 0.0099(10) 0.0139(13) 0.0125(12)
C17 0.088(2) 0.0297(12) 0.0334(12) 0.0031(10) 0.0041(13) -0.0023(13)
C18 0.065(2) 0.0427(14) 0.0299(12) 0.0105(11) -0.0076(11) -0.0017(12)
C19 0.0494(13) 0.0336(11) 0.0286(10) 0.0137(9) 0.0012(10) 0.0053(10)
C20 0.0219(8) 0.0323(10) 0.0215(8) 0.0141(8) 0.0053(7) 0.0068(7)
C21 0.0332(10) 0.0381(11) 0.0320(10) 0.0158(9) 0.0138(9) 0.0109(9)
C22 0.0351(11) 0.0550(14) 0.0372(12) 0.0194(11) 0.0198(10) 0.0123(10)
C23 0.0325(11) 0.0569(15) 0.0432(12) 0.0307(12) 0.0167(10) 0.0070(10)
C24 0.0322(11) 0.0393(11) 0.0412(12) 0.0261(10) 0.0083(9) 0.0055(9)
C25 0.0246(9) 0.0330(10) 0.0306(10) 0.0175(8) 0.0069(8) 0.0089(8)
C26 0.0228(9) 0.0319(10) 0.0221(8) 0.0121(8) 0.0060(7) 0.0069(7)
C27 0.0309(10) 0.0254(9) 0.0268(9) 0.0128(8) 0.0141(8) 0.0075(7)
C28 0.0324(10) 0.0341(10) 0.0325(10) 0.0152(9) 0.0144(9) 0.0071(8)
C29 0.0403(12) 0.0370(12) 0.0475(13) 0.0155(10) 0.0217(11) 0.0008(10)
C30 0.061(2) 0.0344(12) 0.064(2) 0.0284(12) 0.0390(14) 0.0137(11)
C31 0.057(2) 0.0466(13) 0.0561(15) 0.0374(12) 0.0306(13) 0.0244(12)
C32 0.0370(11) 0.0387(11) 0.0369(11) 0.0226(9) 0.0167(9) 0.0137(9)
C33 0.0300(9) 0.0283(9) 0.0203(8) 0.0122(7) 0.0062(7) 0.0110(8)
C34 0.0400(11) 0.0295(10) 0.0286(10) 0.0136(8) 0.0078(9) 0.0084(9)
C35 0.058(2) 0.0270(11) 0.0359(12) 0.0095(9) 0.0064(11) 0.0088(10)
C36 0.077(2) 0.0389(13) 0.0332(12) 0.0103(10) 0.0186(12) 0.0277(13)
C37 0.061(2) 0.0474(14) 0.0344(11) 0.0178(10) 0.0239(11) 0.0283(12)
C38 0.0364(11) 0.0364(11) 0.0281(10) 0.0158(9) 0.0126(8) 0.0151(9)
C39 0.0230(9) 0.0259(9) 0.0293(9) 0.0109(8) 0.0061(7) 0.0075(7)
C40 0.0536(14) 0.0363(11) 0.0413(12) 0.0219(10) 0.0206(11) 0.0185(10)
C41 0.066(2) 0.0343(12) 0.0522(15) 0.0226(11) 0.0164(13) 0.0197(12)
C42 0.057(2) 0.0301(12) 0.060(2) 0.0111(11) 0.0166(13) 0.0195(11)
C43 0.060(2) 0.0389(13) 0.0524(15) 0.0059(11) 0.0295(13) 0.0156(12)
C44 0.0448(13) 0.0337(11) 0.0375(11) 0.0115(9) 0.0183(10) 0.0104(10)
C45 0.0204(8) 0.0283(9) 0.0234(8) 0.0109(7) 0.0069(7) 0.0055(7)
C46 0.0214(9) 0.0407(11) 0.0318(10) 0.0212(9) 0.0070(8) 0.0069(8)
C47 0.0304(11) 0.0492(13) 0.0416(12) 0.0302(11) 0.0111(9) 0.0049(9)
C48 0.0233(10) 0.0537(14) 0.0418(12) 0.0238(11) 0.0111(9) 0.0004(9)
C49 0.0188(9) 0.0560(14) 0.0451(13) 0.0253(11) 0.0071(9) 0.0089(9)
C50 0.0256(10) 0.0414(11) 0.0367(11) 0.0218(9) 0.0077(8) 0.0118(9)
C51 0.0249(9) 0.0276(9) 0.0231(8) 0.0112(7) 0.0070(7) 0.0055(7)
C52 0.0205(8) 0.0279(9) 0.0240(8) 0.0130(7) 0.0055(7) 0.0055(7)
O2 0.0309(12) 0.0398(12) 0.0530(15) 0.0094(12) 0.0135(11) 0.0071(9)
C53 0.056(2) 0.035(2) 0.078(3) -0.003(2) 0.036(2) 0.000(2)
C54 0.085(3) 0.056(3) 0.099(5) 0.013(3) 0.062(4) 0.024(2)
C56 0.047(3) 0.202(9) 0.094(4) 0.066(5) 0.030(3) 0.057(4)
O2' 0.033(5) 0.026(4) 0.065(7) 0.009(5) 0.014(5) 0.001(3)
C53' 0.047(7) 0.031(6) 0.096(12) 0.018(7) 0.039(8) 0.009(5)
C54' 0.076(15) 0.035(8) 0.050(10) 0.001(7) 0.022(9) 0.007(9)
C55 0.066(2) 0.071(2) 0.140(4) 0.007(3) 0.055(3) 0.013(2)
O3 0.276(8) 0.118(4) 0.186(6) 0.063(4) 0.070(5) -0.017(4)
C57 0.100(4) 0.097(4) 0.103(5) 0.033(4) 0.032(4) 0.006(3)
C58 0.080(4) 0.061(3) 0.098(4) 0.008(3) 0.035(3) 0.017(3)
C59 0.232(12) 0.091(5) 0.149(8) 0.069(6) -0.061(8) -0.023(7)
C60 0.108(6) 0.124(8) 0.105(6) 0.054(5) 0.025(4) -0.020(5)
C58' 0.025(8) 0.136(25) 0.483(83) 0.239(44) 0.075(22) 0.028(12)
C59' 0.274(47) 0.140(27) 0.114(21) 0.084(20) 0.137(29) 0.163(33)
C60' 0.301(65) 0.103(26) 0.141(36) 0.002(24) 0.017(36) 0.140(37)

loop_
_atom_site_label
_atom_site_type_symbol
_atom_site_fract_x
_atom_site_fract_y
_atom_site_fract_z
_atom_site_U_iso_or_equiv
_atom_site_thermal_displace_type
_atom_site_occupancy
_atom_site_calc_flag
_atom_site_refinement_flags
_atom_site_disorder_group
Mn1 Mn 0.17121(2) 0.39671(2) 0.22804(2) 0.01953(7) Uani 1 d . .
Mn2 Mn 0.38824(3) 0.77330(2) 0.35482(2) 0.03569(9) Uani 1 d . .
Cl1 Cl 0.41055(7) 0.84560(5) 0.25655(5) 0.0627(2) Uani 1 d . .
Cl2 Cl 0.53411(5) 0.77335(5) 0.46910(5) 0.0500(2) Uani 1 d . .
P1 P 0.00619(4) 0.42790(4) 0.18712(3) 0.02215(10) Uani 1 d . .
P2 P 0.12825(4) 0.38207(4) 0.08286(3) 0.02212(10) Uani 1 d . .
P3 P 0.21983(4) 0.41997(4) 0.37551(3) 0.02149(10) Uani 1 d . .
P4 P 0.34332(4) 0.38055(4) 0.27104(3) 0.02156(10) Uani 1 d . .
N1 N 0.26598(15) 0.63456(13) 0.29523(13) 0.0332(4) Uani 1 d . .
O1 O 0.08263(14) 0.17191(11) 0.17029(11) 0.0394(4) Uani 1 d . .
C1 C 0.0171(2) 0.4431(2) 0.08568(13) 0.0264(4) Uani 1 d . .
H1B H -0.0490(2) 0.4051(2) 0.03251(13) 0.032 Uiso 1 calc R .
H1C H 0.0385(2) 0.5151(2) 0.09511(13) 0.032 Uiso 1 calc R .
C2 C -0.12443(15) 0.3287(2) 0.14474(13) 0.0277(4) Uani 1 d . .
C3 C -0.2086(2) 0.3479(2) 0.1744(2) 0.0363(5) Uani 1 d . .
H3A H -0.1998(2) 0.4131(2) 0.2170(2) 0.044 Uiso 1 calc R .
C4 C -0.3061(2) 0.2701(2) 0.1408(2) 0.0476(6) Uani 1 d . .
H4A H -0.3617(2) 0.2834(2) 0.1615(2) 0.057 Uiso 1 calc R .
C5 C -0.3203(2) 0.1733(2) 0.0769(2) 0.0530(7) Uani 1 d . .
H5A H -0.3856(2) 0.1217(2) 0.0540(2) 0.064 Uiso 1 calc R .
C6 C -0.2372(2) 0.1534(2) 0.0469(2) 0.0504(6) Uani 1 d . .
H6A H -0.2468(2) 0.0882(2) 0.0038(2) 0.061 Uiso 1 calc R .
C7 C -0.1394(2) 0.2302(2) 0.0810(2) 0.0382(5) Uani 1 d . .
H7A H -0.0835(2) 0.2159(2) 0.0612(2) 0.046 Uiso 1 calc R .
C8 C -0.02355(14) 0.54515(15) 0.24858(13) 0.0251(4) Uani 1 d . .
C9 C -0.0029(2) 0.5756(2) 0.34044(14) 0.0313(4) Uani 1 d . .
H9A H 0.0276(2) 0.5370(2) 0.36971(14) 0.038 Uiso 1 calc R .
C10 C -0.0273(2) 0.6624(2) 0.38850(15) 0.0366(5) Uani 1 d . .
H10A H -0.0147(2) 0.6809(2) 0.44936(15) 0.044 Uiso 1 calc R .
C11 C -0.0705(2) 0.7219(2) 0.3461(2) 0.0366(5) Uani 1 d . .
H11A H -0.0858(2) 0.7809(2) 0.3786(2) 0.044 Uiso 1 calc R .
C12 C -0.0908(2) 0.6929(2) 0.2550(2) 0.0377(5) Uani 1 d . .
H12A H -0.1193(2) 0.7328(2) 0.2264(2) 0.045 Uiso 1 calc R .
C13 C -0.0687(2) 0.6043(2) 0.20632(14) 0.0324(4) Uani 1 d . .
H13A H -0.0841(2) 0.5844(2) 0.14490(14) 0.039 Uiso 1 calc R .
C14 C 0.0642(2) 0.2558(2) -0.01325(13) 0.0286(4) Uani 1 d . .
C15 C 0.1018(2) 0.1714(2) -0.01077(15) 0.0363(5) Uani 1 d . .
H15A H 0.1614(2) 0.1800(2) 0.03854(15) 0.044 Uiso 1 calc R .
C16 C 0.0500(3) 0.0742(2) -0.0822(2) 0.0518(7) Uani 1 d . .
H16A H 0.0753(3) 0.0181(2) -0.0803(2) 0.062 Uiso 1 calc R .
C17 C -0.0383(3) 0.0604(2) -0.1558(2) 0.0600(8) Uani 1 d . .
H17A H -0.0728(3) -0.0049(2) -0.2028(2) 0.072 Uiso 1 calc R .
C18 C -0.0756(3) 0.1432(2) -0.1597(2) 0.0555(7) Uani 1 d . .
H18A H -0.1350(3) 0.1339(2) -0.2094(2) 0.067 Uiso 1 calc R .
C19 C -0.0242(2) 0.2409(2) -0.08913(15) 0.0410(5) Uani 1 d . .
H19A H -0.0489(2) 0.2969(2) -0.09250(15) 0.049 Uiso 1 calc R .
C20 C 0.21386(15) 0.4500(2) 0.04073(12) 0.0252(4) Uani 1 d . .
C21 C 0.2661(2) 0.3960(2) -0.01171(14) 0.0335(4) Uani 1 d . .
H21A H 0.2537(2) 0.3252(2) -0.02820(14) 0.040 Uiso 1 calc R .
C22 C 0.3368(2) 0.4473(2) -0.0396(2) 0.0409(5) Uani 1 d . .
H22A H 0.3718(2) 0.4107(2) -0.0739(2) 0.049 Uiso 1 calc R .
C23 C 0.3551(2) 0.5524(2) -0.0164(2) 0.0414(5) Uani 1 d . .
H23A H 0.4007(2) 0.5861(2) -0.0365(2) 0.050 Uiso 1 calc R .
C24 C 0.3051(2) 0.6075(2) 0.0369(2) 0.0367(5) Uani 1 d . .
H24A H 0.3178(2) 0.6783(2) 0.0531(2) 0.044 Uiso 1 calc R .
C25 C 0.2360(2) 0.5571(2) 0.06621(14) 0.0288(4) Uani 1 d . .
H25A H 0.2042(2) 0.5948(2) 0.10312(14) 0.035 Uiso 1 calc R .
C26 C 0.36322(15) 0.4217(2) 0.39201(12) 0.0260(4) Uani 1 d . .
H26A H 0.38508(15) 0.3723(2) 0.41541(12) 0.031 Uiso 1 calc R .
H26B H 0.41398(15) 0.4902(2) 0.42968(12) 0.031 Uiso 1 calc R .
C27 C 0.1592(2) 0.31341(15) 0.39818(13) 0.0264(4) Uani 1 d . .
C28 C 0.0486(2) 0.2612(2) 0.35089(14) 0.0323(4) Uani 1 d . .
H28A H 0.0065(2) 0.2830(2) 0.31059(14) 0.039 Uiso 1 calc R .
C29 C 0.0006(2) 0.1769(2) 0.3634(2) 0.0422(5) Uani 1 d . .
H29A H -0.0734(2) 0.1429(2) 0.3321(2) 0.051 Uiso 1 calc R .
C30 C 0.0635(2) 0.1437(2) 0.4227(2) 0.0470(6) Uani 1 d . .
H30A H 0.0321(2) 0.0863(2) 0.4301(2) 0.056 Uiso 1 calc R .
C31 C 0.1726(2) 0.1957(2) 0.4708(2) 0.0450(6) Uani 1 d . .
H31A H 0.2142(2) 0.1735(2) 0.5110(2) 0.054 Uiso 1 calc R .
C32 C 0.2208(2) 0.2810(2) 0.45960(15) 0.0344(4) Uani 1 d . .
H32A H 0.2941(2) 0.3164(2) 0.49308(15) 0.041 Uiso 1 calc R .
C33 C 0.2311(2) 0.53410(15) 0.47356(12) 0.0260(4) Uani 1 d . .
C34 C 0.3089(2) 0.6279(2) 0.50161(14) 0.0336(4) Uani 1 d . .
H34A H 0.3554(2) 0.6324(2) 0.47080(14) 0.040 Uiso 1 calc R .
C35 C 0.3174(2) 0.7148(2) 0.5754(2) 0.0445(6) Uani 1 d . .
H35A H 0.3705(2) 0.7765(2) 0.5946(2) 0.053 Uiso 1 calc R .
C36 C 0.2469(3) 0.7093(2) 0.6202(2) 0.0503(6) Uani 1 d . .
H36A H 0.2528(3) 0.7673(2) 0.6695(2) 0.060 Uiso 1 calc R .
C37 C 0.1678(2) 0.6179(2) 0.5920(2) 0.0440(6) Uani 1 d . .
H37A H 0.1196(2) 0.6149(2) 0.6216(2) 0.053 Uiso 1 calc R .
C38 C 0.1600(2) 0.5301(2) 0.51922(14) 0.0321(4) Uani 1 d . .
H38A H 0.1071(2) 0.4684(2) 0.50093(14) 0.039 Uiso 1 calc R .
C39 C 0.3674(2) 0.25382(15) 0.23629(13) 0.0270(4) Uani 1 d . .
C40 C 0.3545(2) 0.1901(2) 0.2809(2) 0.0406(5) Uani 1 d . .
H40A H 0.3346(2) 0.2127(2) 0.3309(2) 0.049 Uiso 1 calc R .
C41 C 0.3711(2) 0.0927(2) 0.2513(2) 0.0499(6) Uani 1 d . .
H41A H 0.3627(2) 0.0509(2) 0.2817(2) 0.060 Uiso 1 calc R .
C42 C 0.3998(2) 0.0581(2) 0.1773(2) 0.0519(7) Uani 1 d . .
H42A H 0.4118(2) -0.0065(2) 0.1581(2) 0.062 Uiso 1 calc R .
C43 C 0.4107(2) 0.1197(2) 0.1312(2) 0.0521(7) Uani 1 d . .
H43A H 0.4289(2) 0.0957(2) 0.0805(2) 0.062 Uiso 1 calc R .
C44 C 0.3947(2) 0.2172(2) 0.1605(2) 0.0390(5) Uani 1 d . .
H44A H 0.4023(2) 0.2582(2) 0.1293(2) 0.047 Uiso 1 calc R .
C45 C 0.46247(15) 0.46158(15) 0.26969(12) 0.0245(4) Uani 1 d . .
C46 C 0.4479(2) 0.5266(2) 0.22517(14) 0.0305(4) Uani 1 d . .
H46A H 0.3778(2) 0.5269(2) 0.19541(14) 0.037 Uiso 1 calc R .
C47 C 0.5367(2) 0.5910(2) 0.2247(2) 0.0385(5) Uani 1 d . .
H47A H 0.5259(2) 0.6341(2) 0.1948(2) 0.046 Uiso 1 calc R .
C48 C 0.6409(2) 0.5909(2) 0.2687(2) 0.0401(5) Uani 1 d . .
H48A H 0.7006(2) 0.6340(2) 0.2686(2) 0.048 Uiso 1 calc R .
C49 C 0.6564(2) 0.5264(2) 0.3130(2) 0.0400(5) Uani 1 d . .
H49A H 0.7267(2) 0.5263(2) 0.3426(2) 0.048 Uiso 1 calc R .
C50 C 0.5682(2) 0.4620(2) 0.31378(15) 0.0336(4) Uani 1 d . .
H50A H 0.5795(2) 0.4189(2) 0.34369(15) 0.040 Uiso 1 calc R .
C51 C 0.1165(2) 0.26017(15) 0.19230(13) 0.0257(4) Uani 1 d . .
C52 C 0.23065(15) 0.54573(15) 0.26997(12) 0.0243(4) Uani 1 d . .
O2 O 0.3179(2) 0.8671(2) 0.4395(2) 0.0450(6) Uani 0.80 d P 1
C53 C 0.3754(4) 0.9598(3) 0.5213(3) 0.0635(12) Uani 0.80 d P 1
H53A H 0.4052(4) 1.0159(3) 0.5078(3) 0.076 Uiso 0.80 calc PR 1
H53B H 0.4347(4) 0.9480(3) 0.5618(3) 0.076 Uiso 0.80 calc PR 1
C54 C 0.2944(5) 0.9858(5) 0.5636(5) 0.078(2) Uani 0.80 d P 1
H54A H 0.3057(5) 0.9688(5) 0.6154(5) 0.094 Uiso 0.80 calc PR 1
H54B H 0.2996(5) 1.0589(5) 0.5827(5) 0.094 Uiso 0.80 calc PR 1
C56 C 0.2028(6) 0.8554(7) 0.4120(5) 0.109(3) Uani 0.80 d P 1
H56A H 0.1620(6) 0.7840(7) 0.3923(5) 0.131 Uiso 0.80 calc PR 1
H56B H 0.1783(6) 0.8768(7) 0.3632(5) 0.131 Uiso 0.80 calc PR 1
O2' O 0.2866(8) 0.8640(7) 0.3884(8) 0.046(2) Uani 0.20 d P 2
C53' C 0.3373(12) 0.9741(10) 0.4466(13) 0.058(4) Uani 0.20 d P 2
H53C H 0.3045(12) 1.0164(10) 0.4193(13) 0.070 Uiso 0.20 calc PR 2
H53D H 0.4150(12) 0.9933(10) 0.4596(13) 0.070 Uiso 0.20 calc PR 2
C54' C 0.3149(19) 0.9845(14) 0.5294(13) 0.060(5) Uani 0.20 d P 2
H54C H 0.3281(19) 1.0567(14) 0.5677(13) 0.072 Uiso 0.20 calc PR 2
H54D H 0.3601(19) 0.9544(14) 0.5634(13) 0.072 Uiso 0.20 calc PR 2
C56' C 0.2007(13) 0.8301(9) 0.4192(9) 0.019(2) Uiso 0.20 d P 2
H56C H 0.2183(13) 0.7800(9) 0.4432(9) 0.023 Uiso 0.20 calc PR 2
H56D H 0.1318(13) 0.7966(9) 0.3683(9) 0.023 Uiso 0.20 calc PR 2
C55 C 0.1893(3) 0.9225(3) 0.4924(4) 0.100(2) Uani 1 d . .
H55A H 0.1471(3) 0.9671(3) 0.4773(4) 0.120 Uiso 1 calc R 1
H55B H 0.1495(3) 0.8806(3) 0.5139(4) 0.120 Uiso 1 calc R 1
O3 O 0.6722(6) 0.8219(4) 0.1785(5) 0.207(3) Uani 1 d . .
C57 C 0.5862(6) 0.8286(5) 0.0999(5) 0.107(2) Uani 0.80 d P 1
H57A H 0.5883(6) 0.7832(5) 0.0433(5) 0.128 Uiso 0.80 calc PR 1
H57B H 0.5144(6) 0.8051(5) 0.1004(5) 0.128 Uiso 0.80 calc PR 1
C58 C 0.6040(5) 0.9286(4) 0.1058(4) 0.087(2) Uani 0.80 d P 1
H58A H 0.6168(5) 0.9311(4) 0.0531(4) 0.104 Uiso 0.80 calc PR 1
H58B H 0.5407(5) 0.9523(4) 0.1085(4) 0.104 Uiso 0.80 calc PR 1
C59 C 0.6905(11) 0.9888(7) 0.1800(7) 0.192(6) Uani 0.80 d P 1
H59A H 0.6671(11) 1.0295(7) 0.2262(7) 0.231 Uiso 0.80 calc PR 1
H59B H 0.7366(11) 1.0361(7) 0.1670(7) 0.231 Uiso 0.80 calc PR 1
C60 C 0.7580(8) 0.9199(7) 0.2161(6) 0.121(4) Uani 0.80 d P 1
H60A H 0.8158(8) 0.9117(7) 0.1930(6) 0.145 Uiso 0.80 calc PR 1
H60B H 0.7886(8) 0.9488(7) 0.2815(6) 0.145 Uiso 0.80 calc PR 1
C57' C 0.6359(18) 0.9079(18) 0.0940(15) 0.063(5) Uiso 0.20 d P 2
C58' C 0.7425(16) 0.9920(29) 0.2138(46) 0.186(28) Uani 0.20 d P 2
C59' C 0.7191(40) 0.9845(28) 0.2466(22) 0.138(16) Uani 0.20 d P 2
H59C H 0.6401(40) 0.9650(28) 0.2230(22) 0.165 Uiso 0.20 calc PR 2
H59D H 0.7482(40) 1.0442(28) 0.3042(22) 0.165 Uiso 0.20 calc PR 2
C60' C 0.7613(55) 0.8991(34) 0.2508(31) 0.201(29) Uani 0.20 d P 2

loop_
_atom_type_symbol
_atom_type_description
_atom_type_scat_dispersion_real
_atom_type_scat_dispersion_imag
_atom_type_scat_source
C C 0.0033 0.0016 'International Tables Vol C Tables 4.2.6.8 and 6.1.1.4'
H H 0.0000 0.0000 'International Tables Vol C Tables 4.2.6.8 and 6.1.1.4'
N N 0.0061 0.0033 'International Tables Vol C Tables 4.2.6.8 and 6.1.1.4'
O O 0.0106 0.0060 'International Tables Vol C Tables 4.2.6.8 and 6.1.1.4'
P P 0.1023 0.0942 'International Tables Vol C Tables 4.2.6.8 and 6.1.1.4'
Cl Cl 0.1484 0.1585 'International Tables Vol C Tables 4.2.6.8 and 6.1.1.4'
Mn Mn 0.3368 0.7283 'International Tables Vol C Tables 4.2.6.8 and 6.1.1.4'

loop_
_geom_angle_atom_site_label_1
_geom_angle_atom_site_label_2
_geom_angle_atom_site_label_3
_geom_angle
_geom_angle_site_symmetry_1
_geom_angle_site_symmetry_3
_geom_angle_publ_flag
C51 Mn1 C52 178.53(8) . . ?
C51 Mn1 P1 95.47(6) . . ?
C52 Mn1 P1 84.56(6) . . ?
C51 Mn1 P4 89.66(6) . . ?
C52 Mn1 P4 90.33(6) . . ?
P1 Mn1 P4 174.79(2) . . ?
C51 Mn1 P3 90.10(6) . . ?
C52 Mn1 P3 88.49(6) . . ?
P1 Mn1 P3 107.07(2) . . ?
P4 Mn1 P3 73.74(2) . . ?
C51 Mn1 P2 92.83(6) . . ?
C52 Mn1 P2 88.59(6) . . ?
P1 Mn1 P2 73.39(2) . . ?
P4 Mn1 P2 105.53(2) . . ?
P3 Mn1 P2 176.98(2) . . ?
N1 Mn2 O2' 94.3(3) . . ?
N1 Mn2 O2 98.88(9) . . ?
N1 Mn2 Cl1 114.53(6) . . ?
O2' Mn2 Cl1 90.1(3) . . ?
O2 Mn2 Cl1 107.73(8) . . ?
N1 Mn2 Cl2 110.97(6) . . ?
O2' Mn2 Cl2 119.4(3) . . ?
O2 Mn2 Cl2 97.46(8) . . ?
Cl1 Mn2 Cl2 122.72(3) . . ?
C8 P1 C2 102.05(9) . . ?
C8 P1 C1 104.36(9) . . ?
C2 P1 C1 104.68(9) . . ?
C8 P1 Mn1 124.54(6) . . ?
C2 P1 Mn1 123.39(7) . . ?
C1 P1 Mn1 93.87(6) . . ?
C14 P2 C20 101.18(9) . . ?
C14 P2 C1 104.96(9) . . ?
C20 P2 C1 106.06(9) . . ?
C14 P2 Mn1 121.16(7) . . ?
C20 P2 Mn1 126.53(6) . . ?
C1 P2 Mn1 93.73(6) . . ?
C27 P3 C33 102.12(9) . . ?
C27 P3 C26 107.54(9) . . ?
C33 P3 C26 103.86(9) . . ?
C27 P3 Mn1 117.33(7) . . ?
C33 P3 Mn1 128.47(6) . . ?
C26 P3 Mn1 94.82(6) . . ?
C39 P4 C45 101.93(9) . . ?
C39 P4 C26 105.39(9) . . ?
C45 P4 C26 105.36(9) . . ?
C39 P4 Mn1 121.13(6) . . ?
C45 P4 Mn1 125.15(6) . . ?
C26 P4 Mn1 94.86(6) . . ?
C52 N1 Mn2 155.4(2) . . ?
P2 C1 P1 95.11(9) . . ?
C3 C2 C7 118.7(2) . . ?
C3 C2 P1 122.5(2) . . ?
C7 C2 P1 118.8(2) . . ?
C2 C3 C4 120.6(2) . . ?
C5 C4 C3 120.1(2) . . ?
C4 C5 C6 119.9(2) . . ?
C5 C6 C7 120.2(2) . . ?
C6 C7 C2 120.5(2) . . ?
C13 C8 C9 118.6(2) . . ?
C13 C8 P1 122.1(2) . . ?
C9 C8 P1 119.28(15) . . ?
C10 C9 C8 120.8(2) . . ?
C9 C10 C11 120.2(2) . . ?
C10 C11 C12 119.6(2) . . ?
C11 C12 C13 120.1(2) . . ?
C12 C13 C8 120.7(2) . . ?
C15 C14 C19 118.7(2) . . ?
C15 C14 P2 119.9(2) . . ?
C19 C14 P2 121.4(2) . . ?
C14 C15 C16 120.0(2) . . ?
C17 C16 C15 120.6(2) . . ?
C18 C17 C16 120.1(2) . . ?
C17 C18 C19 120.0(2) . . ?
C18 C19 C14 120.7(2) . . ?
C21 C20 C25 118.4(2) . . ?
C21 C20 P2 119.6(2) . . ?
C25 C20 P2 121.71(15) . . ?
C22 C21 C20 120.6(2) . . ?
C23 C22 C21 120.3(2) . . ?
C22 C23 C24 119.8(2) . . ?
C23 C24 C25 120.1(2) . . ?
C24 C25 C20 120.7(2) . . ?
P3 C26 P4 95.32(9) . . ?
C28 C27 C32 119.0(2) . . ?
C28 C27 P3 119.0(2) . . ?
C32 C27 P3 122.0(2) . . ?
C29 C28 C27 120.6(2) . . ?
C30 C29 C28 119.7(2) . . ?
C31 C30 C29 120.2(2) . . ?
C30 C31 C32 120.4(2) . . ?
C31 C32 C27 120.0(2) . . ?
C34 C33 C38 118.7(2) . . ?
C34 C33 P3 120.2(2) . . ?
C38 C33 P3 121.1(2) . . ?
C35 C34 C33 120.4(2) . . ?
C36 C35 C34 120.1(2) . . ?
C37 C36 C35 120.2(2) . . ?
C36 C37 C38 120.1(2) . . ?
C37 C38 C33 120.4(2) . . ?
C44 C39 C40 118.7(2) . . ?
C44 C39 P4 119.3(2) . . ?
C40 C39 P4 122.0(2) . . ?
C41 C40 C39 120.5(2) . . ?
C42 C41 C40 120.3(2) . . ?
C41 C42 C43 119.9(2) . . ?
C42 C43 C44 120.3(2) . . ?
C43 C44 C39 120.4(2) . . ?
C46 C45 C50 118.8(2) . . ?
C46 C45 P4 119.32(14) . . ?
C50 C45 P4 121.9(2) . . ?
C47 C46 C45 120.8(2) . . ?
C48 C47 C46 119.9(2) . . ?
C47 C48 C49 119.8(2) . . ?
C50 C49 C48 120.6(2) . . ?
C49 C50 C45 120.1(2) . . ?
O1 C51 Mn1 178.9(2) . . ?
N1 C52 Mn1 179.8(2) . . ?
C56 O2 C53 109.5(4) . . ?
C56 O2 Mn2 122.7(4) . . ?
C53 O2 Mn2 126.9(2) . . ?
O2 C53 C54 106.7(4) . . ?
C55 C54 C53 104.3(4) . . ?
O2 C56 C55 104.7(5) . . ?
C53' O2' C56' 105.6(10) . . ?
C53' O2' Mn2 117.8(8) . . ?
C56' O2' Mn2 121.7(8) . . ?
O2' C53' C54' 102.7(12) . . ?
C53' C54' C55 104.2(13) . . ?
O2' C56' C55 111.2(9) . . ?
C54 C55 C56 111.1(4) . . ?
C56' C55 C54' 92.9(9) . . ?
C60 O3 C57 103.4(6) . . ?
C58 C57 O3 111.3(5) . . ?
C59 C58 C57 108.2(7) . . ?
C58 C59 C60 110.2(7) . . ?
O3 C60 C59 100.7(7) . . ?
C59' C58' C60' 58.8(36) . . ?
C59' C58' C57' 108.0(56) . . ?
C60' C58' C57' 99.7(26) . . ?
C58' C59' C60' 95.2(45) . . ?
O3 C60' C59' 95.7(36) . . ?
O3 C60' C58' 94.3(30) . . ?
C59' C60' C58' 26.1(21) . . ?

loop_
_geom_bond_atom_site_label_1
_geom_bond_atom_site_label_2
_geom_bond_distance
_geom_bond_site_symmetry_2
_geom_bond_publ_flag
Mn1 C51 1.794(2) . ?
Mn1 C52 1.950(2) . ?
Mn1 P1 2.2828(6) . ?
Mn1 P4 2.2836(6) . ?
Mn1 P3 2.2864(6) . ?
Mn1 P2 2.2904(6) . ?
Mn2 N1 2.071(2) . ?
Mn2 O2' 2.093(10) . ?
Mn2 O2 2.153(3) . ?
Mn2 Cl1 2.3105(8) . ?
Mn2 Cl2 2.3219(8) . ?
P1 C8 1.826(2) . ?
P1 C2 1.838(2) . ?
P1 C1 1.854(2) . ?
P2 C14 1.830(2) . ?
P2 C20 1.837(2) . ?
P2 C1 1.850(2) . ?
P3 C27 1.828(2) . ?
P3 C33 1.840(2) . ?
P3 C26 1.854(2) . ?
P4 C39 1.824(2) . ?
P4 C45 1.830(2) . ?
P4 C26 1.856(2) . ?
N1 C52 1.162(3) . ?
O1 C51 1.160(2) . ?
C2 C3 1.391(3) . ?
C2 C7 1.395(3) . ?
C3 C4 1.394(3) . ?
C4 C5 1.382(4) . ?
C5 C6 1.382(4) . ?
C6 C7 1.389(3) . ?
C8 C13 1.391(3) . ?
C8 C9 1.395(3) . ?
C9 C10 1.384(3) . ?
C10 C11 1.387(3) . ?
C11 C12 1.387(3) . ?
C12 C13 1.390(3) . ?
C14 C15 1.394(3) . ?
C14 C19 1.399(3) . ?
C15 C16 1.395(3) . ?
C16 C17 1.378(4) . ?
C17 C18 1.376(4) . ?
C18 C19 1.393(3) . ?
C20 C21 1.395(3) . ?
C20 C25 1.402(3) . ?
C21 C22 1.393(3) . ?
C22 C23 1.383(4) . ?
C23 C24 1.387(4) . ?
C24 C25 1.387(3) . ?
C27 C28 1.394(3) . ?
C27 C32 1.395(3) . ?
C28 C29 1.390(3) . ?
C29 C30 1.385(4) . ?
C30 C31 1.378(4) . ?
C31 C32 1.390(3) . ?
C33 C34 1.397(3) . ?
C33 C38 1.398(3) . ?
C34 C35 1.393(3) . ?
C35 C36 1.383(4) . ?
C36 C37 1.379(4) . ?
C37 C38 1.394(3) . ?
C39 C44 1.393(3) . ?
C39 C40 1.395(3) . ?
C40 C41 1.393(3) . ?
C41 C42 1.374(4) . ?
C42 C43 1.384(4) . ?
C43 C44 1.391(3) . ?
C45 C46 1.394(3) . ?
C45 C50 1.396(3) . ?
C46 C47 1.389(3) . ?
C47 C48 1.381(3) . ?
C48 C49 1.386(3) . ?
C49 C50 1.386(3) . ?
O2 C56 1.439(7) . ?
O2 C53 1.442(4) . ?
C53 C54 1.493(5) . ?
C54 C55 1.456(8) . ?
C56 C55 1.458(9) . ?
O2' C53' 1.46(2) . ?
O2' C56' 1.48(2) . ?
C53' C54' 1.49(3) . ?
C54' C55 1.59(2) . ?
C56' C55 1.541(14) . ?
O3 C60' 1.40(5) . ?
O3 C60 1.465(9) . ?
O3 C57 1.533(9) . ?
C57 C58 1.382(8) . ?
C58 C59 1.328(10) . ?
C59 C60 1.599(13) . ?
C57' C58' 1.93(6) . ?
C58' C59' 0.74(5) . ?
C58' C60' 1.68(5) . ?
C59' C60' 1.44(4) . ?
